data_7016331
loop_
_publ_author_name
'Dost\'al, Libor'
'Jambor, Roman'
'R\%u\<zi\<cka, Ale\<s'
'Jir\'asko, Robert'
'Hole\<cek, Jaroslav'
'De Proft, Frank'

_publ_section_title
;
 OCO and NCO chelated derivatives of heavier group 15 elements. Study
 on possibility of cyclization reaction via intramolecular ether bond
 cleavage.
;
_journal_issue 35
_journal_name_full 'Dalton transactions (Cambridge, England : 2003)'
_journal_page_first 8922
_journal_page_last 8934
_journal_paper_doi 10.1039/c1dt10234f
_journal_volume 40
_journal_year 2011
_chemical_formula_moiety '(C48 H64 Cl4 O8 Sb4), 4.5(CH2 Cl2)'
_chemical_formula_sum 'C52.5 H73 Cl13 O8 Sb4'
_chemical_formula_weight 1779.96
_chemical_name_systematic
;
?
;
_space_group_IT_number 14
_symmetry_cell_setting monoclinic
_symmetry_space_group_name_Hall '-P 2ybc'
_symmetry_space_group_name_H-M 'P 1 21/c 1'
_atom_sites_solution_hydrogens geom
_atom_sites_solution_primary direct
_atom_sites_solution_secondary difmap
_audit_creation_method SHELXL-97
_cell_angle_alpha 90
_cell_angle_beta 134.565(12)
_cell_angle_gamma 90
_cell_formula_units_Z 4
_cell_length_a 18.544(2)
_cell_length_b 19.350(2)
_cell_length_c 26.135(3)
_cell_measurement_reflns_used 81384
_cell_measurement_temperature 150(1)
_cell_measurement_theta_max 26
_cell_measurement_theta_min 1
_cell_volume 6681.4(19)
_computing_cell_refinement 'COLLECT and DENZO'
_computing_data_collection 'COLLECT (Hooft, 1998) and DENZO (Otwinowski & Minor, 1997)'
_computing_data_reduction 'COLLECT and DENZO'
_computing_molecular_graphics 'PLATON (Spek, 2003)'
_computing_publication_material 'SHELXL-97 (Sheldrick, 1997)'
_computing_structure_refinement 'SHELXL-97 (Sheldrick, 1997)'
_computing_structure_solution 'SIR92 (Altomare et al., 1994)'
_diffrn_ambient_temperature 150(1)
_diffrn_detector_area_resol_mean 9.091
_diffrn_measured_fraction_theta_full 0.997
_diffrn_measured_fraction_theta_max 0.997
_diffrn_measurement_device_type 'Bruker Nonius KappaCCD area detector'
_diffrn_measurement_method '\f and \w scans to fill the Ewald sphere'
_diffrn_radiation_monochromator graphite
_diffrn_radiation_source 'fine-focus sealed tube'
_diffrn_radiation_type MoK\a
_diffrn_radiation_wavelength 0.71073
_diffrn_reflns_av_R_equivalents 0.0759
_diffrn_reflns_av_sigmaI/netI 0.0589
_diffrn_reflns_limit_h_max 22
_diffrn_reflns_limit_h_min -22
_diffrn_reflns_limit_k_max 23
_diffrn_reflns_limit_k_min -23
_diffrn_reflns_limit_l_max 32
_diffrn_reflns_limit_l_min -32
_diffrn_reflns_number 81089
_diffrn_reflns_theta_full 26.00
_diffrn_reflns_theta_max 26.00
_diffrn_reflns_theta_min 3.08
_diffrn_standards_number 0
_exptl_absorpt_coefficient_mu 2.167
_exptl_absorpt_correction_T_max 0.810
_exptl_absorpt_correction_T_min 0.771
_exptl_absorpt_correction_type integration
_exptl_absorpt_process_details
;
Gaussian integration (Coppens, 1970)
;
_exptl_crystal_colour colourless
_exptl_crystal_density_diffrn 1.770
_exptl_crystal_density_method 'not measured'
_exptl_crystal_description block
_exptl_crystal_F_000 3508
_exptl_crystal_size_max 0.125
_exptl_crystal_size_mid 0.125
_exptl_crystal_size_min 0.123
_platon_squeeze_details
;
;
_refine_diff_density_max 1.205
_refine_diff_density_min -0.953
_refine_diff_density_rms 0.128
_refine_ls_extinction_method none
_refine_ls_goodness_of_fit_ref 1.038
_refine_ls_hydrogen_treatment constr
_refine_ls_matrix_type full
_refine_ls_number_parameters 631
_refine_ls_number_reflns 13081
_refine_ls_number_restraints 0
_refine_ls_restrained_S_all 1.038
_refine_ls_R_factor_all 0.0924
_refine_ls_R_factor_gt 0.0530
_refine_ls_shift/su_max 0.001
_refine_ls_shift/su_mean 0.000
_refine_ls_structure_factor_coef Fsqd
_refine_ls_weighting_details 'calc w=1/[\s^2^(Fo^2^)+(0.0380P)^2^+27.1748P] where P=(Fo^2^+2Fc^2^)/3'
_refine_ls_weighting_scheme calc
_refine_ls_wR_factor_gt 0.1046
_refine_ls_wR_factor_ref 0.1165
_reflns_number_gt 8800
_reflns_number_total 13081
_reflns_threshold_expression >2sigma(I)
_cod_data_source_file c1dt10234f.txt
_cod_data_source_block 6
_cod_depositor_comments
;
The following automatic conversions were performed:

'_symmetry_cell_setting' value 'Monoclinic' changed to 'monoclinic'
according to /home/saulius/struct/CIF-dictionaries/cif_core.dic
dictionary named 'cif_core.dic' version 2.4.1 from 2010-06-29.

Automatic conversion script
Id: cif_fix_values 1715 2011-07-08 13:25:40Z adriana 
;
_cod_original_cell_volume 6681.3(14)
_cod_original_sg_symbol_H-M P21/c
_cod_original_formula_sum 'C52.50 H73 Cl13 O8 Sb4'
_cod_database_code 7016331

loop_
_symmetry_equiv_pos_as_xyz
'x, y, z'
'-x, y+1/2, -z+1/2'
'-x, -y, -z'
'x, -y-1/2, z-1/2'

loop_
_atom_site_label
_atom_site_type_symbol
_atom_site_fract_x
_atom_site_fract_y
_atom_site_fract_z
_atom_site_U_iso_or_equiv
_atom_site_adp_type
_atom_site_occupancy
_atom_site_symmetry_multiplicity
_atom_site_calc_flag
_atom_site_refinement_flags
Sb1 Sb 0.67593(3) 0.26067(2) 0.47203(2) 0.02551(11) Uani 1 1 d .
Sb3 Sb 0.91850(3) 0.26948(2) 0.77205(2) 0.03212(12) Uani 1 1 d .
Sb2 Sb 0.62108(3) 0.227433(19) 0.59665(2) 0.02477(11) Uani 1 1 d .
Sb4 Sb 0.97601(3) 0.22606(2) 0.65009(2) 0.02919(11) Uani 1 1 d .
Cl1 Cl 0.67659(15) 0.21749(10) 0.38395(10) 0.0499(5) Uani 1 1 d .
Cl2 Cl 0.44174(13) 0.26463(9) 0.50743(9) 0.0462(4) Uani 1 1 d .
Cl4 Cl 1.15011(14) 0.27132(11) 0.73214(10) 0.0539(5) Uani 1 1 d .
O3 O 0.6194(3) 0.2107(2) 0.6947(2) 0.0353(11) Uani 1 1 d .
Cl3 Cl 0.92716(18) 0.23194(15) 0.86541(11) 0.0783(8) Uani 1 1 d .
O6 O 0.8004(3) 0.2043(2) 0.6981(2) 0.0306(10) Uani 1 1 d .
O8 O 0.9400(3) 0.2920(2) 0.6901(2) 0.0319(10) Uani 1 1 d .
C2 C 0.4918(5) 0.1671(3) 0.4085(3) 0.0332(15) Uani 1 1 d .
O1 O 0.4817(3) 0.2816(2) 0.3718(2) 0.0342(10) Uani 1 1 d .
O2 O 0.7936(3) 0.1973(2) 0.5502(2) 0.0314(10) Uani 1 1 d .
C1 C 0.5956(5) 0.1716(3) 0.4547(3) 0.0273(14) Uani 1 1 d .
C37 C 0.9258(5) 0.3111(3) 0.5826(3) 0.0334(15) Uani 1 1 d .
C24 C 0.6536(5) 0.3617(3) 0.5618(3) 0.0286(14) Uani 1 1 d .
H24A H 0.7043 0.3831 0.5653 0.034 Uiso 1 1 d R
H24B H 0.5886 0.3819 0.5209 0.034 Uiso 1 1 d R
C15 C 0.7172(5) 0.3891(3) 0.7523(3) 0.0338(16) Uani 1 1 d .
H15 H 0.7305 0.3956 0.7935 0.041 Uiso 1 1 d R
C17 C 0.7140(5) 0.4366(3) 0.6658(3) 0.0373(16) Uani 1 1 d .
H17 H 0.7229 0.4741 0.6485 0.045 Uiso 1 1 d R
C48 C 0.9275(5) 0.3626(3) 0.6688(4) 0.0358(16) Uani 1 1 d .
H48A H 0.8739 0.3836 0.6620 0.043 Uiso 1 1 d R
H48B H 0.9895 0.3878 0.7065 0.043 Uiso 1 1 d R
C5 C 0.6156(6) 0.0539(3) 0.4926(4) 0.0399(18) Uani 1 1 d .
H5 H 0.6566 0.0162 0.5205 0.048 Uiso 1 1 d R
C31 C 1.1703(6) 0.2353(5) 0.8776(4) 0.059(2) Uani 1 1 d .
H31A H 1.2032 0.2493 0.8625 0.071 Uiso 1 1 d R
H31B H 1.2225 0.2222 0.9278 0.071 Uiso 1 1 d R
C26 C 1.1015(6) 0.1751(4) 0.8330(4) 0.048(2) Uani 1 1 d .
C12 C 0.7695(5) 0.1258(3) 0.5416(4) 0.0381(17) Uani 1 1 d .
H12A H 0.7869 0.1033 0.5183 0.046 Uiso 1 1 d R
H12B H 0.8088 0.1046 0.5883 0.046 Uiso 1 1 d R
C4 C 0.5123(6) 0.0494(4) 0.4476(4) 0.0449(19) Uani 1 1 d .
H4 H 0.4842 0.0088 0.4462 0.054 Uiso 1 1 d R
C6 C 0.6580(5) 0.1158(3) 0.4965(3) 0.0314(15) Uani 1 1 d .
O4 O 0.6529(3) 0.2893(2) 0.5509(2) 0.0306(10) Uani 1 1 d .
C25 C 0.9981(5) 0.1802(4) 0.7897(3) 0.0361(16) Uani 1 1 d .
C16 C 0.7340(5) 0.4434(3) 0.7272(4) 0.0398(17) Uani 1 1 d .
H16 H 0.7594 0.4850 0.7521 0.048 Uiso 1 1 d R
C36 C 0.8254(5) 0.1317(3) 0.7105(4) 0.0387(17) Uani 1 1 d .
H36A H 0.8147 0.1138 0.7395 0.046 Uiso 1 1 d R
H36B H 0.7817 0.1067 0.6654 0.046 Uiso 1 1 d R
O5 O 1.1121(4) 0.2914(3) 0.8675(2) 0.0517(13) Uani 1 1 d .
C19 C 0.6605(5) 0.2676(3) 0.7424(4) 0.0395(17) Uani 1 1 d .
H19A H 0.6128 0.2820 0.7449 0.047 Uiso 1 1 d R
H19B H 0.7226 0.2541 0.7903 0.047 Uiso 1 1 d R
C3 C 0.4497(6) 0.1041(4) 0.4051(4) 0.0443(18) Uani 1 1 d .
H3 H 0.3798 0.1001 0.3730 0.053 Uiso 1 1 d R
C29 C 0.9740(6) 0.0607(4) 0.7526(5) 0.060(2) Uani 1 1 d .
H29 H 0.9313 0.0233 0.7255 0.072 Uiso 1 1 d R
C9 C 0.5057(6) 0.3932(4) 0.3495(4) 0.054(2) Uani 1 1 d .
H9A H 0.5439 0.3720 0.3415 0.065 Uiso 1 1 d R
H9B H 0.4744 0.4346 0.3215 0.065 Uiso 1 1 d R
H9C H 0.5502 0.4043 0.3995 0.065 Uiso 1 1 d R
C28 C 1.0768(7) 0.0573(5) 0.7936(5) 0.073(3) Uani 1 1 d .
H28 H 1.1038 0.0173 0.7929 0.087 Uiso 1 1 d R
C43 C 0.9369(6) 0.2542(4) 0.5028(4) 0.056(2) Uani 1 1 d .
H43A H 0.8769 0.2384 0.4550 0.068 Uiso 1 1 d R
H43B H 0.9867 0.2681 0.5023 0.068 Uiso 1 1 d R
C14 C 0.6807(5) 0.3265(3) 0.7166(3) 0.0303(14) Uani 1 1 d .
C22 C 0.4851(7) 0.1831(5) 0.6861(5) 0.078(3) Uani 1 1 d .
H22A H 0.4339 0.1978 0.6369 0.094 Uiso 1 1 d R
H22B H 0.4589 0.1465 0.6941 0.094 Uiso 1 1 d R
H22C H 0.5043 0.2213 0.7170 0.094 Uiso 1 1 d R
O7 O 0.9785(4) 0.1985(3) 0.5540(2) 0.0462(12) Uani 1 1 d .
C42 C 0.9029(5) 0.3690(3) 0.6007(4) 0.0368(16) Uani 1 1 d .
C10 C 0.3523(6) 0.3240(5) 0.2493(4) 0.062(2) Uani 1 1 d .
H10A H 0.2891 0.3074 0.2312 0.074 Uiso 1 1 d R
H10B H 0.3405 0.3644 0.2229 0.074 Uiso 1 1 d R
H10C H 0.3829 0.2887 0.2439 0.074 Uiso 1 1 d R
C18 C 0.6788(4) 0.3748(3) 0.6298(3) 0.0272(14) Uani 1 1 d .
C41 C 0.8640(6) 0.4278(4) 0.5595(4) 0.051(2) Uani 1 1 d .
H41 H 0.8462 0.4661 0.5703 0.061 Uiso 1 1 d R
C32 C 1.1691(6) 0.3542(5) 0.9088(4) 0.064(2) Uani 1 1 d .
C20 C 0.5759(6) 0.1561(4) 0.7032(4) 0.0478(19) Uani 1 1 d .
C13 C 0.6625(4) 0.3197(3) 0.6554(3) 0.0256(14) Uani 1 1 d .
C39 C 0.8707(6) 0.3724(5) 0.4802(4) 0.059(2) Uani 1 1 d .
H39 H 0.8608 0.3741 0.4402 0.071 Uiso 1 1 d R
C30 C 0.9348(5) 0.1234(3) 0.7509(4) 0.0392(17) Uani 1 1 d .
C44 C 1.0142(6) 0.1364(5) 0.5446(4) 0.061(2) Uani 1 1 d .
C40 C 0.8462(7) 0.4275(5) 0.4986(4) 0.066(3) Uani 1 1 d .
H40 H 0.8178 0.4667 0.4697 0.080 Uiso 1 1 d R
C8 C 0.4246(5) 0.3433(3) 0.3283(3) 0.0375(16) Uani 1 1 d .
C45 C 1.0535(7) 0.0901(4) 0.6058(5) 0.071(3) Uani 1 1 d .
H45A H 1.0040 0.0864 0.6079 0.085 Uiso 1 1 d R
H45B H 1.0663 0.0452 0.5980 0.085 Uiso 1 1 d R
H45C H 1.1151 0.1086 0.6502 0.085 Uiso 1 1 d R
C27 C 1.1410(6) 0.1133(5) 0.8339(5) 0.063(3) Uani 1 1 d .
H27 H 1.2100 0.1095 0.8620 0.076 Uiso 1 1 d R
C11 C 0.3696(7) 0.3722(4) 0.3466(5) 0.060(2) Uani 1 1 d .
H11A H 0.4168 0.3798 0.3975 0.072 Uiso 1 1 d R
H11B H 0.3391 0.4153 0.3219 0.072 Uiso 1 1 d R
H11C H 0.3179 0.3407 0.3321 0.072 Uiso 1 1 d R
C47 C 1.0996(7) 0.1559(7) 0.5499(5) 0.103(4) Uani 1 1 d .
H47A H 1.1566 0.1717 0.5978 0.124 Uiso 1 1 d R
H47B H 1.1200 0.1183 0.5385 0.124 Uiso 1 1 d R
H47C H 1.0744 0.1931 0.5166 0.124 Uiso 1 1 d R
C35 C 1.0880(7) 0.4044(5) 0.8863(5) 0.075(3) Uani 1 1 d .
H35A H 1.0634 0.3934 0.9076 0.091 Uiso 1 1 d R
H35B H 1.1171 0.4498 0.9010 0.091 Uiso 1 1 d R
H35C H 1.0330 0.4029 0.8349 0.091 Uiso 1 1 d R
C7 C 0.4227(5) 0.2249(3) 0.3621(4) 0.0420(17) Uani 1 1 d .
H7A H 0.3880 0.2394 0.3758 0.050 Uiso 1 1 d R
H7B H 0.3725 0.2109 0.3121 0.050 Uiso 1 1 d R
C38 C 0.9111(5) 0.3131(4) 0.5228(4) 0.0432(18) Uani 1 1 d .
Cl6 Cl 0.6699(3) -0.0028(2) 0.3670(2) 0.1449(15) Uani 1 1 d .
Cl5 Cl 0.4920(3) 0.0607(2) 0.2413(2) 0.1559(17) Uani 1 1 d .
C21 C 0.5453(7) 0.1016(4) 0.6492(4) 0.063(2) Uani 1 1 d .
H21A H 0.6024 0.0835 0.6594 0.076 Uiso 1 1 d R
H21B H 0.5112 0.0646 0.6497 0.076 Uiso 1 1 d R
H21C H 0.4994 0.1231 0.6028 0.076 Uiso 1 1 d R
C23 C 0.6566(8) 0.1266(4) 0.7793(4) 0.073(3) Uani 1 1 d .
H23A H 0.6654 0.1572 0.8123 0.087 Uiso 1 1 d R
H23B H 0.6360 0.0819 0.7811 0.087 Uiso 1 1 d R
H23C H 0.7194 0.1225 0.7924 0.087 Uiso 1 1 d R
C33 C 1.2216(8) 0.3821(6) 0.8864(6) 0.095(4) Uani 1 1 d .
H33A H 1.1807 0.3758 0.8360 0.113 Uiso 1 1 d R
H33B H 1.2380 0.4301 0.8983 0.113 Uiso 1 1 d R
H33C H 1.2828 0.3557 0.9135 0.113 Uiso 1 1 d R
C34 C 1.2415(7) 0.3373(7) 0.9880(5) 0.117(5) Uani 1 1 d .
H34A H 1.2826 0.2989 0.9979 0.140 Uiso 1 1 d R
H34B H 1.2838 0.3769 1.0146 0.140 Uiso 1 1 d R
H34C H 1.2070 0.3258 1.0020 0.140 Uiso 1 1 d R
C46 C 0.9259(8) 0.1043(5) 0.4724(5) 0.097(4) Uani 1 1 d .
H46A H 0.9249 0.1205 0.4372 0.117 Uiso 1 1 d R
H46B H 0.9350 0.0551 0.4773 0.117 Uiso 1 1 d R
H46C H 0.8630 0.1158 0.4574 0.117 Uiso 1 1 d R
C49 C 0.5737(12) 0.0577(6) 0.3309(7) 0.137(6) Uani 1 1 d .
H49A H 0.5395 0.0477 0.3459 0.165 Uiso 1 1 d R
H49B H 0.6056 0.1026 0.3500 0.165 Uiso 1 1 d R
Cl7 Cl 0.4207(2) 0.03549(12) 0.00859(13) 0.0839(8) Uani 1 1 d .
Cl8 Cl 0.3229(3) 0.0887(3) 0.0503(2) 0.176(2) Uani 1 1 d .
C50 C 0.4343(7) 0.0807(5) 0.0720(5) 0.070(3) Uani 1 1 d .
H50A H 0.4815 0.0544 0.1161 0.084 Uiso 1 1 d R
H50B H 0.4639 0.1258 0.0804 0.084 Uiso 1 1 d R

loop_
_atom_site_aniso_label
_atom_site_aniso_U_11
_atom_site_aniso_U_22
_atom_site_aniso_U_33
_atom_site_aniso_U_23
_atom_site_aniso_U_13
_atom_site_aniso_U_12
Sb1 0.0238(2) 0.0263(2) 0.0267(2) 0.00180(17) 0.0178(2) 0.00026(17)
Sb3 0.0244(2) 0.0457(3) 0.0278(2) -0.00703(19) 0.0189(2) -0.00447(19)
Sb2 0.0250(2) 0.0265(2) 0.0251(2) -0.00370(17) 0.0184(2) -0.00287(17)
Sb4 0.0268(2) 0.0372(2) 0.0261(2) 0.00158(18) 0.0195(2) 0.00482(18)
Cl1 0.0619(13) 0.0533(11) 0.0501(11) -0.0029(9) 0.0449(11) -0.0047(9)
Cl2 0.0311(10) 0.0544(11) 0.0441(10) -0.0015(8) 0.0230(9) -0.0006(8)
Cl4 0.0301(10) 0.0807(14) 0.0430(10) -0.0009(10) 0.0228(9) 0.0000(9)
O3 0.040(3) 0.043(3) 0.030(2) -0.004(2) 0.027(2) -0.008(2)
Cl3 0.0614(15) 0.142(2) 0.0461(12) -0.0150(13) 0.0432(12) -0.0176(14)
O6 0.026(2) 0.030(2) 0.031(2) -0.0006(19) 0.018(2) 0.0013(18)
O8 0.037(3) 0.035(2) 0.029(2) -0.0040(19) 0.025(2) -0.0002(19)
C2 0.037(4) 0.037(4) 0.034(4) -0.006(3) 0.028(4) -0.004(3)
O1 0.027(2) 0.031(2) 0.039(3) 0.0023(19) 0.020(2) -0.0001(19)
O2 0.029(3) 0.031(2) 0.032(2) 0.0025(19) 0.020(2) 0.0040(19)
C1 0.033(4) 0.022(3) 0.035(4) -0.001(3) 0.027(3) -0.004(3)
C37 0.021(4) 0.047(4) 0.027(3) 0.005(3) 0.015(3) 0.002(3)
C24 0.027(4) 0.029(3) 0.031(4) 0.004(3) 0.021(3) 0.003(3)
C15 0.040(4) 0.037(4) 0.027(3) -0.005(3) 0.025(3) 0.002(3)
C17 0.043(4) 0.026(4) 0.037(4) -0.001(3) 0.026(4) -0.001(3)
C48 0.037(4) 0.024(3) 0.046(4) -0.002(3) 0.030(4) -0.003(3)
C5 0.065(6) 0.024(3) 0.043(4) 0.001(3) 0.043(4) 0.002(3)
C31 0.031(4) 0.100(7) 0.038(4) 0.001(4) 0.021(4) -0.006(5)
C26 0.036(5) 0.073(5) 0.038(4) 0.029(4) 0.026(4) 0.018(4)
C12 0.041(5) 0.032(4) 0.039(4) 0.004(3) 0.027(4) 0.007(3)
C4 0.064(6) 0.034(4) 0.060(5) -0.014(4) 0.052(5) -0.020(4)
C6 0.041(4) 0.030(4) 0.032(4) 0.000(3) 0.029(4) 0.003(3)
O4 0.037(3) 0.027(2) 0.035(2) -0.0035(18) 0.027(2) -0.0022(19)
C25 0.022(4) 0.055(4) 0.034(4) 0.017(3) 0.021(3) 0.007(3)
C16 0.040(4) 0.026(4) 0.036(4) -0.006(3) 0.020(4) 0.001(3)
C36 0.039(4) 0.026(4) 0.056(5) 0.004(3) 0.035(4) 0.001(3)
O5 0.034(3) 0.075(4) 0.036(3) -0.003(3) 0.021(3) -0.010(3)
C19 0.044(4) 0.042(4) 0.037(4) -0.015(3) 0.031(4) -0.016(3)
C3 0.046(5) 0.041(4) 0.054(5) -0.007(4) 0.038(4) -0.014(4)
C29 0.045(5) 0.044(5) 0.097(7) 0.022(4) 0.052(5) 0.014(4)
C9 0.051(5) 0.039(4) 0.052(5) 0.013(4) 0.029(4) 0.002(4)
C28 0.059(6) 0.053(5) 0.120(8) 0.036(5) 0.068(6) 0.025(5)
C43 0.063(6) 0.086(6) 0.035(4) -0.002(4) 0.040(4) -0.007(5)
C14 0.026(4) 0.037(4) 0.027(3) -0.004(3) 0.018(3) -0.001(3)
C22 0.082(7) 0.096(7) 0.102(7) -0.041(6) 0.081(7) -0.049(6)
O7 0.044(3) 0.069(3) 0.041(3) -0.002(2) 0.035(3) 0.004(3)
C42 0.034(4) 0.040(4) 0.038(4) 0.001(3) 0.026(4) -0.006(3)
C10 0.045(5) 0.089(6) 0.041(5) 0.013(4) 0.027(4) 0.001(4)
C18 0.022(3) 0.025(3) 0.030(3) 0.001(3) 0.017(3) 0.003(3)
C41 0.059(5) 0.037(4) 0.049(5) 0.010(3) 0.035(4) 0.000(4)
C32 0.042(5) 0.102(7) 0.046(5) -0.033(5) 0.029(4) -0.024(5)
C20 0.061(5) 0.048(4) 0.056(5) -0.008(4) 0.048(5) -0.016(4)
C13 0.020(3) 0.024(3) 0.031(3) -0.007(3) 0.018(3) 0.000(2)
C39 0.054(6) 0.083(6) 0.037(5) 0.006(4) 0.030(4) -0.007(5)
C30 0.041(4) 0.039(4) 0.048(4) 0.020(3) 0.035(4) 0.017(3)
C44 0.054(6) 0.088(6) 0.038(5) -0.004(4) 0.031(4) 0.021(5)
C40 0.070(6) 0.061(6) 0.051(5) 0.027(4) 0.036(5) -0.001(5)
C8 0.032(4) 0.044(4) 0.029(4) 0.011(3) 0.018(3) 0.012(3)
C45 0.084(7) 0.067(6) 0.075(6) 0.000(5) 0.061(6) 0.025(5)
C27 0.035(5) 0.081(6) 0.075(6) 0.046(5) 0.039(5) 0.033(5)
C11 0.071(6) 0.047(5) 0.076(6) 0.021(4) 0.057(5) 0.031(4)
C47 0.055(7) 0.203(13) 0.065(6) 0.041(7) 0.047(6) 0.053(7)
C35 0.062(6) 0.090(7) 0.069(6) -0.042(5) 0.044(6) -0.032(5)
C7 0.021(4) 0.047(4) 0.046(4) 0.000(3) 0.019(3) -0.004(3)
C38 0.041(5) 0.058(5) 0.037(4) 0.005(4) 0.030(4) -0.002(4)
Cl6 0.187(4) 0.100(3) 0.182(4) -0.035(2) 0.142(4) -0.054(3)
Cl5 0.161(4) 0.223(4) 0.123(3) -0.076(3) 0.114(3) -0.064(3)
C21 0.090(7) 0.055(5) 0.075(6) -0.023(4) 0.069(6) -0.032(5)
C23 0.118(9) 0.046(5) 0.065(6) 0.004(4) 0.068(6) -0.001(5)
C33 0.090(8) 0.121(9) 0.115(9) -0.061(7) 0.087(8) -0.062(7)
C34 0.045(6) 0.235(15) 0.048(6) -0.048(7) 0.024(5) 0.006(7)
C46 0.088(8) 0.090(7) 0.066(6) -0.029(6) 0.037(6) 0.021(6)
C49 0.286(19) 0.080(8) 0.151(12) -0.044(8) 0.191(14) -0.063(10)
Cl7 0.104(2) 0.0582(14) 0.0679(15) -0.0095(11) 0.0525(16) -0.0105(13)
Cl8 0.113(3) 0.319(6) 0.140(3) -0.058(4) 0.104(3) -0.079(4)
C50 0.059(6) 0.070(6) 0.063(6) -0.006(5) 0.036(5) -0.026(5)

loop_
_atom_type_symbol
_atom_type_description
_atom_type_scat_dispersion_real
_atom_type_scat_dispersion_imag
_atom_type_scat_source
C C 0.0033 0.0016 'International Tables Vol C Tables 4.2.6.8 and 6.1.1.4'
H H 0.0000 0.0000 'International Tables Vol C Tables 4.2.6.8 and 6.1.1.4'
Cl Cl 0.1484 0.1585 'International Tables Vol C Tables 4.2.6.8 and 6.1.1.4'
O O 0.0106 0.0060 'International Tables Vol C Tables 4.2.6.8 and 6.1.1.4'
Sb Sb -0.5866 1.5461 'International Tables Vol C Tables 4.2.6.8 and 6.1.1.4'

loop_
_exptl_crystal_face_index_h
_exptl_crystal_face_index_k
_exptl_crystal_face_index_l
_exptl_crystal_face_perp_dist
1 0 0 0.062
0 1 0 0.062
0 0 1 0.062
-1 0 0 0.062
0 -1 0 0.062
0 0 -1 0.062

loop_
_geom_angle_atom_site_label_1
_geom_angle_atom_site_label_2
_geom_angle_atom_site_label_3
_geom_angle
O2 Sb1 C1 79.7(2)
O2 Sb1 O4 89.36(15)
C1 Sb1 O4 81.43(18)
O2 Sb1 Cl1 91.64(12)
C1 Sb1 Cl1 89.32(16)
O4 Sb1 Cl1 170.37(11)
O6 Sb3 C25 79.7(2)
O6 Sb3 Cl3 92.12(13)
C25 Sb3 Cl3 89.55(18)
O6 Sb3 O8 90.38(15)
C25 Sb3 O8 79.65(19)
Cl3 Sb3 O8 168.30(12)
O4 Sb2 C13 79.9(2)
O4 Sb2 O6 90.59(15)
C13 Sb2 O6 80.89(18)
O4 Sb2 Cl2 91.55(13)
C13 Sb2 Cl2 90.11(16)
O6 Sb2 Cl2 170.24(10)
O8 Sb4 C37 80.2(2)
O8 Sb4 Cl4 91.82(13)
C37 Sb4 Cl4 89.44(18)
O8 Sb4 O2 89.14(15)
C37 Sb4 O2 79.53(19)
Cl4 Sb4 O2 168.60(11)
C19 O3 C20 116.6(5)
C36 O6 Sb3 115.2(4)
C36 O6 Sb2 113.7(4)
Sb3 O6 Sb2 130.93(18)
C48 O8 Sb4 114.8(4)
C48 O8 Sb3 115.1(3)
Sb4 O8 Sb3 130.07(19)
C1 C2 C3 118.6(6)
C1 C2 C7 122.8(6)
C3 C2 C7 118.6(6)
C7 O1 C8 116.0(5)
C12 O2 Sb1 115.4(4)
C12 O2 Sb4 115.4(3)
Sb1 O2 Sb4 128.80(19)
C2 C1 C6 121.3(6)
C2 C1 Sb1 125.5(4)
C6 C1 Sb1 113.2(5)
C38 C37 C42 119.7(6)
C38 C37 Sb4 126.3(5)
C42 C37 Sb4 113.9(5)
O4 C24 C18 110.6(5)
O4 C24 H24A 108.1
C18 C24 H24A 109.8
O4 C24 H24B 110.2
C18 C24 H24B 110.3
H24A C24 H24B 107.8
C14 C15 C16 120.7(6)
C14 C15 H15 120.5
C16 C15 H15 118.8
C18 C17 C16 119.6(6)
C18 C17 H17 120.6
C16 C17 H17 119.8
O8 C48 C42 111.9(5)
O8 C48 H48A 109.7
C42 C48 H48A 109.2
O8 C48 H48B 109.4
C42 C48 H48B 108.7
H48A C48 H48B 107.9
C4 C5 C6 119.4(6)
C4 C5 H5 120.1
C6 C5 H5 120.5
O5 C31 C26 109.1(6)
O5 C31 H31A 108.9
C26 C31 H31A 109.6
O5 C31 H31B 111.1
C26 C31 H31B 110.2
H31A C31 H31B 108.0
C25 C26 C27 118.9(8)
C25 C26 C31 120.9(7)
C27 C26 C31 120.2(7)
O2 C12 C6 110.8(5)
O2 C12 H12A 109.2
C6 C12 H12A 109.2
O2 C12 H12B 109.7
C6 C12 H12B 109.7
H12A C12 H12B 108.2
C3 C4 C5 121.3(6)
C3 C4 H4 119.1
C5 C4 H4 119.5
C1 C6 C5 119.6(6)
C1 C6 C12 116.3(5)
C5 C6 C12 124.0(6)
C24 O4 Sb2 115.0(3)
C24 O4 Sb1 114.1(3)
Sb2 O4 Sb1 130.70(18)
C26 C25 C30 120.9(7)
C26 C25 Sb3 126.4(6)
C30 C25 Sb3 112.7(5)
C17 C16 C15 120.9(6)
C17 C16 H16 119.3
C15 C16 H16 119.8
O6 C36 C30 108.9(5)
O6 C36 H36A 108.3
C30 C36 H36A 109.2
O6 C36 H36B 110.4
C30 C36 H36B 111.4
H36A C36 H36B 108.5
C31 O5 C32 115.8(6)
O3 C19 C14 110.2(5)
O3 C19 H19A 109.2
C14 C19 H19A 109.7
O3 C19 H19B 110.1
C14 C19 H19B 109.8
H19A C19 H19B 107.7
C4 C3 C2 119.7(7)
C4 C3 H3 121.1
C2 C3 H3 119.1
C28 C29 C30 117.9(8)
C28 C29 H29 121.8
C30 C29 H29 120.3
C8 C9 H9A 109.9
C8 C9 H9B 109.7
H9A C9 H9B 109.6
C8 C9 H9C 108.8
H9A C9 H9C 109.3
H9B C9 H9C 109.5
C29 C28 C27 122.0(8)
C29 C28 H28 119.5
C27 C28 H28 118.5
O7 C43 C38 110.2(5)
O7 C43 H43A 109.9
C38 C43 H43A 109.7
O7 C43 H43B 108.9
C38 C43 H43B 109.9
H43A C43 H43B 108.2
C15 C14 C13 117.9(6)
C15 C14 C19 121.4(6)
C13 C14 C19 120.6(5)
C20 C22 H22A 110.6
C20 C22 H22B 108.2
H22A C22 H22B 109.5
C20 C22 H22C 109.9
H22A C22 H22C 109.4
H22B C22 H22C 109.3
C43 O7 C44 117.7(5)
C41 C42 C37 121.0(6)
C41 C42 C48 123.8(6)
C37 C42 C48 115.2(6)
C8 C10 H10A 111.0
C8 C10 H10B 108.4
H10A C10 H10B 109.5
C8 C10 H10C 109.0
H10A C10 H10C 109.4
H10B C10 H10C 109.5
C17 C18 C13 119.7(6)
C17 C18 C24 124.1(6)
C13 C18 C24 116.3(5)
C42 C41 C40 118.2(7)
C42 C41 H41 121.5
C40 C41 H41 120.2
O5 C32 C34 108.4(8)
O5 C32 C35 103.8(6)
C34 C32 C35 110.8(7)
O5 C32 C33 109.2(6)
C34 C32 C33 113.8(8)
C35 C32 C33 110.3(9)
O3 C20 C22 109.4(6)
O3 C20 C21 104.5(5)
C22 C20 C21 110.8(7)
O3 C20 C23 109.4(6)
C22 C20 C23 112.8(7)
C21 C20 C23 109.6(7)
C14 C13 C18 121.2(5)
C14 C13 Sb2 125.9(4)
C18 C13 Sb2 112.7(4)
C40 C39 C38 118.9(7)
C40 C39 H39 121.1
C38 C39 H39 120.0
C25 C30 C29 120.5(7)
C25 C30 C36 117.3(6)
C29 C30 C36 122.1(7)
O7 C44 C45 104.4(6)
O7 C44 C46 108.9(7)
C45 C44 C46 112.0(9)
O7 C44 C47 109.9(8)
C45 C44 C47 110.5(7)
C46 C44 C47 111.0(8)
C39 C40 C41 122.5(7)
C39 C40 H40 119.1
C41 C40 H40 118.3
O1 C8 C11 109.8(5)
O1 C8 C10 108.7(6)
C11 C8 C10 112.0(6)
O1 C8 C9 104.0(5)
C11 C8 C9 111.3(6)
C10 C8 C9 110.6(6)
C44 C45 H45A 109.7
C44 C45 H45B 108.8
H45A C45 H45B 109.5
C44 C45 H45C 110.0
H45A C45 H45C 109.5
H45B C45 H45C 109.5
C28 C27 C26 119.7(8)
C28 C27 H27 120.5
C26 C27 H27 119.8
C8 C11 H11A 109.6
C8 C11 H11B 108.7
H11A C11 H11B 109.4
C8 C11 H11C 110.5
H11A C11 H11C 109.3
H11B C11 H11C 109.4
C44 C47 H47A 108.5
C44 C47 H47B 113.1
H47A C47 H47B 109.5
C44 C47 H47C 106.6
H47A C47 H47C 109.5
H47B C47 H47C 109.5
C32 C35 H35A 112.2
C32 C35 H35B 107.7
H35A C35 H35B 109.5
C32 C35 H35C 108.3
H35A C35 H35C 109.5
H35B C35 H35C 109.6
O1 C7 C2 108.6(5)
O1 C7 H7A 109.3
C2 C7 H7A 109.4
O1 C7 H7B 110.0
C2 C7 H7B 110.8
H7A C7 H7B 108.6
C37 C38 C39 119.6(7)
C37 C38 C43 121.7(6)
C39 C38 C43 118.7(7)
C20 C21 H21A 112.1
C20 C21 H21B 109.0
H21A C21 H21B 109.4
C20 C21 H21C 107.2
H21A C21 H21C 109.6
H21B C21 H21C 109.5
C20 C23 H23A 109.3
C20 C23 H23B 109.9
H23A C23 H23B 109.5
C20 C23 H23C 109.2
H23A C23 H23C 109.4
H23B C23 H23C 109.5
C32 C33 H33A 112.0
C32 C33 H33B 110.9
H33A C33 H33B 109.5
C32 C33 H33C 105.5
H33A C33 H33C 109.3
H33B C33 H33C 109.5
C32 C34 H34A 108.1
C32 C34 H34B 107.9
H34A C34 H34B 109.4
C32 C34 H34C 112.5
H34A C34 H34C 109.4
H34B C34 H34C 109.5
C44 C46 H46A 109.7
C44 C46 H46B 107.9
H46A C46 H46B 109.6
C44 C46 H46C 110.8
H46A C46 H46C 109.4
H46B C46 H46C 109.5
Cl5 C49 Cl6 110.9(6)
Cl5 C49 H49A 111.4
Cl6 C49 H49A 110.8
Cl5 C49 H49B 108.4
Cl6 C49 H49B 107.3
H49A C49 H49B 107.8
Cl8 C50 Cl7 113.3(5)
Cl8 C50 H50A 108.2
Cl7 C50 H50A 106.1
Cl8 C50 H50B 110.5
Cl7 C50 H50B 110.5
H50A C50 H50B 107.9

loop_
_geom_bond_atom_site_label_1
_geom_bond_atom_site_label_2
_geom_bond_distance
Sb1 O2 2.045(4)
Sb1 C1 2.108(6)
Sb1 O4 2.444(4)
Sb1 Cl1 2.4569(18)
Sb3 O6 2.045(4)
Sb3 C25 2.102(7)
Sb3 Cl3 2.441(2)
Sb3 O8 2.476(4)
Sb2 O4 2.050(4)
Sb2 C13 2.117(5)
Sb2 O6 2.432(4)
Sb2 Cl2 2.4763(19)
Sb4 O8 2.037(4)
Sb4 C37 2.093(6)
Sb4 Cl4 2.464(2)
Sb4 O2 2.485(4)
O3 C19 1.419(7)
O3 C20 1.438(8)
O6 C36 1.443(7)
O8 C48 1.432(7)
C2 C1 1.382(9)
C2 C3 1.416(9)
C2 C7 1.477(9)
O1 C7 1.441(7)
O1 C8 1.465(7)
O2 C12 1.421(7)
C1 C6 1.387(8)
C37 C38 1.384(9)
C37 C42 1.396(9)
C24 O4 1.429(7)
C24 C18 1.510(8)
C24 H24A 0.9711
C24 H24B 0.9703
C15 C14 1.382(8)
C15 C16 1.387(9)
C15 H15 0.9292
C17 C18 1.370(8)
C17 C16 1.375(9)
C17 H17 0.9289
C48 C42 1.499(9)
C48 H48A 0.9678
C48 H48B 0.9699
C5 C4 1.378(10)
C5 C6 1.397(9)
C5 H5 0.9296
C31 O5 1.419(9)
C31 C26 1.501(11)
C31 H31A 0.9691
C31 H31B 0.9698
C26 C25 1.388(9)
C26 C27 1.394(11)
C12 C6 1.510(9)
C12 H12A 0.9697
C12 H12B 0.9699
C4 C3 1.376(10)
C4 H4 0.9291
C25 C30 1.395(10)
C16 H16 0.9291
C36 C30 1.501(9)
C36 H36A 0.9716
C36 H36B 0.9694
O5 C32 1.470(9)
C19 C14 1.499(9)
C19 H19A 0.9707
C19 H19B 0.9691
C3 H3 0.9294
C29 C28 1.385(11)
C29 C30 1.399(10)
C29 H29 0.9302
C9 C8 1.528(10)
C9 H9A 0.9597
C9 H9B 0.9582
C9 H9C 0.9600
C28 C27 1.393(12)
C28 H28 0.9289
C43 O7 1.448(9)
C43 C38 1.467(10)
C43 H43A 0.9704
C43 H43B 0.9707
C14 C13 1.390(8)
C22 C20 1.500(11)
C22 H22A 0.9604
C22 H22B 0.9612
C22 H22C 0.9601
O7 C44 1.472(9)
C42 C41 1.372(9)
C10 C8 1.523(9)
C10 H10A 0.9605
C10 H10B 0.9610
C10 H10C 0.9599
C18 C13 1.400(8)
C41 C40 1.379(11)
C41 H41 0.9320
C32 C34 1.514(12)
C32 C35 1.520(12)
C32 C33 1.542(11)
C20 C21 1.518(10)
C20 C23 1.530(11)
C39 C40 1.372(12)
C39 C38 1.396(10)
C39 H39 0.9275
C44 C45 1.503(11)
C44 C46 1.513(11)
C44 C47 1.536(12)
C40 H40 0.9302
C8 C11 1.505(9)
C45 H45A 0.9598
C45 H45B 0.9595
C45 H45C 0.9589
C27 H27 0.9291
C11 H11A 0.9609
C11 H11B 0.9590
C11 H11C 0.9613
C47 H47A 0.9596
C47 H47B 0.9589
C47 H47C 0.9608
C35 H35A 0.9593
C35 H35B 0.9589
C35 H35C 0.9606
C7 H7A 0.9720
C7 H7B 0.9697
Cl6 C49 1.755(15)
Cl5 C49 1.674(13)
C21 H21A 0.9600
C21 H21B 0.9603
C21 H21C 0.9591
C23 H23A 0.9607
C23 H23B 0.9597
C23 H23C 0.9595
C33 H33A 0.9608
C33 H33B 0.9587
C33 H33C 0.9604
C34 H34A 0.9608
C34 H34B 0.9595
C34 H34C 0.9598
C46 H46A 0.9596
C46 H46B 0.9594
C46 H46C 0.9601
C49 H49A 0.9709
C49 H49B 0.9695
Cl7 C50 1.728(9)
Cl8 C50 1.722(10)
C50 H50A 0.9682
C50 H50B 0.9706

loop_
_platon_squeeze_void_nr
_platon_squeeze_void_average_x
_platon_squeeze_void_average_y
_platon_squeeze_void_average_z
_platon_squeeze_void_volume
_platon_squeeze_void_count_electrons
1 0.000 0.000 0.000 426.0 217.2
2 0.000 0.500 0.500 426.0 216.3
